data_7004536
loop_
_publ_author_name
'Zi, Guofu'
'Wang, Qiuwen'
'Xiang, Li'
'Song, Haibin'

_publ_section_title
;
 Lanthanide and group 4 metal complexes with new chiral biaryl-based
 NNO-donor ligands
;
_journal_issue 43
_journal_name_full 'Dalton Transactions'
_journal_page_first 5930
_journal_page_last 5944
_journal_paper_doi 10.1039/b808238c
_journal_year 2008
_chemical_absolute_configuration rmad
_chemical_formula_moiety 'C50 H56 N6 O2 Zr'
_chemical_formula_sum 'C50 H56 N6 O2 Zr'
_chemical_formula_weight 864.23
_chemical_name_systematic
;
?
;
_space_group_IT_number 19
_symmetry_cell_setting orthorhombic
_symmetry_space_group_name_Hall 'P 2ac 2ab'
_symmetry_space_group_name_H-M 'P 21 21 21'
_atom_sites_solution_hydrogens geom
_atom_sites_solution_primary direct
_atom_sites_solution_secondary difmap
_audit_creation_method SHELXL-97
_cell_angle_alpha 90.00
_cell_angle_beta 90.00
_cell_angle_gamma 90.00
_cell_formula_units_Z 4
_cell_length_a 11.6280(9)
_cell_length_b 19.8068(15)
_cell_length_c 20.0566(16)
_cell_measurement_reflns_used 14108
_cell_measurement_temperature 113(2)
_cell_measurement_theta_max 27.9
_cell_measurement_theta_min 2.0
_cell_volume 4619.3(6)
_computing_cell_refinement CrystalClear
_computing_data_collection CrystalClear
_computing_data_reduction CrystalClear
_computing_publication_material 'CrystalStructure 3.7.0'
_computing_structure_refinement 'SHELXL-97 (Sheldrick, 1997)'
_computing_structure_solution 'SHELXS-97 (Sheldrick, 1990)'
_diffrn_ambient_temperature 113(2)
_diffrn_detector_area_resol_mean 7.31
_diffrn_measured_fraction_theta_full 0.999
_diffrn_measured_fraction_theta_max 0.999
_diffrn_measurement_device_type 'Rigaku Saturn'
_diffrn_measurement_method \w
_diffrn_radiation_monochromator confocal
_diffrn_radiation_source 'rotating anode'
_diffrn_radiation_type MoK\a
_diffrn_radiation_wavelength 0.71070
_diffrn_reflns_av_R_equivalents 0.0405
_diffrn_reflns_av_sigmaI/netI 0.0323
_diffrn_reflns_limit_h_max 15
_diffrn_reflns_limit_h_min -15
_diffrn_reflns_limit_k_max 26
_diffrn_reflns_limit_k_min -26
_diffrn_reflns_limit_l_max 25
_diffrn_reflns_limit_l_min -26
_diffrn_reflns_number 55738
_diffrn_reflns_theta_full 27.87
_diffrn_reflns_theta_max 27.87
_diffrn_reflns_theta_min 2.02
_diffrn_standards_decay_% 0
_diffrn_standards_interval_count 0
_diffrn_standards_interval_time 0
_diffrn_standards_number 0
_exptl_absorpt_coefficient_mu 0.283
_exptl_absorpt_correction_T_max 0.9615
_exptl_absorpt_correction_T_min 0.9457
_exptl_absorpt_correction_type multi-scan
_exptl_absorpt_process_details crystalclear
_exptl_crystal_colour yellow
_exptl_crystal_density_diffrn 1.243
_exptl_crystal_density_method 'not measured'
_exptl_crystal_description block
_exptl_crystal_F_000 1816
_exptl_crystal_size_max 0.20
_exptl_crystal_size_mid 0.16
_exptl_crystal_size_min 0.14
_refine_diff_density_max 0.622
_refine_diff_density_min -0.705
_refine_diff_density_rms 0.051
_refine_ls_abs_structure_details 'Flack H D (1983), Acta Cryst. A39, 876-881'
_refine_ls_abs_structure_Flack -0.01(2)
_refine_ls_extinction_method none
_refine_ls_goodness_of_fit_ref 1.070
_refine_ls_hydrogen_treatment constr
_refine_ls_matrix_type full
_refine_ls_number_parameters 542
_refine_ls_number_reflns 10997
_refine_ls_number_restraints 0
_refine_ls_restrained_S_all 1.070
_refine_ls_R_factor_all 0.0387
_refine_ls_R_factor_gt 0.0364
_refine_ls_shift/su_max 0.002
_refine_ls_shift/su_mean 0.000
_refine_ls_structure_factor_coef Fsqd
_refine_ls_weighting_details 'calc w=1/[\s^2^(Fo^2^)+(0.0370P)^2^+1.8239P] where P=(Fo^2^+2Fc^2^)/3'
_refine_ls_weighting_scheme calc
_refine_ls_wR_factor_gt 0.0829
_refine_ls_wR_factor_ref 0.0845
_reflns_number_gt 10575
_reflns_number_total 10997
_reflns_threshold_expression >2sigma(I)
_cod_data_source_file b808238c.txt
_cod_data_source_block 15
_cod_database_code 7004536

loop_
_symmetry_equiv_pos_as_xyz
'x, y, z'
'x+1/2, -y+1/2, -z'
'-x, y+1/2, -z+1/2'
'-x+1/2, -y, z+1/2'

loop_
_atom_site_label
_atom_site_type_symbol
_atom_site_fract_x
_atom_site_fract_y
_atom_site_fract_z
_atom_site_U_iso_or_equiv
_atom_site_adp_type
_atom_site_occupancy
_atom_site_symmetry_multiplicity
_atom_site_calc_flag
_atom_site_refinement_flags
_atom_site_disorder_assembly
_atom_site_disorder_group
Zr1 Zr 0.469779(17) 0.408058(9) 0.473529(10) 0.02285(5) Uani 1 1 d . . .
O1 O 0.51538(18) 0.55412(9) 0.74026(8) 0.0424(4) Uani 1 1 d . . .
O2 O 0.23118(15) 0.25183(10) 0.25535(9) 0.0426(4) Uani 1 1 d . . .
N1 N 0.46338(18) 0.47721(8) 0.56613(9) 0.0260(4) Uani 1 1 d . . .
N2 N 0.42003(17) 0.34199(9) 0.56483(10) 0.0257(4) Uani 1 1 d . . .
N3 N 0.39734(16) 0.32544(9) 0.40415(9) 0.0244(4) Uani 1 1 d . . .
N4 N 0.27241(15) 0.42019(9) 0.47156(10) 0.0271(4) Uani 1 1 d . . .
N5 N 0.49104(18) 0.48563(9) 0.40600(10) 0.0318(4) Uani 1 1 d . . .
N6 N 0.63590(16) 0.37078(9) 0.47992(10) 0.0290(4) Uani 1 1 d . . .
C1 C 0.6439(2) 0.52634(11) 0.65566(13) 0.0313(5) Uani 1 1 d . . .
C2 C 0.6099(2) 0.51667(12) 0.72187(13) 0.0352(5) Uani 1 1 d . . .
C3 C 0.6650(3) 0.47124(13) 0.76298(14) 0.0439(6) Uani 1 1 d . . .
H3 H 0.6404 0.4652 0.8078 0.053 Uiso 1 1 calc R . .
C4 C 0.7569(3) 0.43442(14) 0.73810(17) 0.0485(7) Uani 1 1 d . . .
H4 H 0.7940 0.4020 0.7656 0.058 Uiso 1 1 calc R . .
C5 C 0.7946(2) 0.44460(13) 0.67364(16) 0.0452(7) Uani 1 1 d . . .
H5 H 0.8586 0.4197 0.6574 0.054 Uiso 1 1 calc R . .
C6 C 0.7397(2) 0.49119(13) 0.63199(14) 0.0365(5) Uani 1 1 d . . .
C7 C 0.7840(2) 0.50201(16) 0.56222(16) 0.0488(7) Uani 1 1 d . . .
H7A H 0.7462 0.4702 0.5318 0.073 Uiso 1 1 calc R . .
H7B H 0.8672 0.4945 0.5613 0.073 Uiso 1 1 calc R . .
H7C H 0.7672 0.5483 0.5481 0.073 Uiso 1 1 calc R . .
C8 C 0.4906(2) 0.54783(10) 0.56869(11) 0.0274(5) Uani 1 1 d . . .
C9 C 0.5761(2) 0.57297(10) 0.61130(12) 0.0290(5) Uani 1 1 d . . .
C10 C 0.43098(19) 0.59044(11) 0.52595(12) 0.0317(4) Uani 1 1 d . . .
H10 H 0.3742 0.5726 0.4968 0.038 Uiso 1 1 calc R . .
C11 C 0.4543(2) 0.65902(11) 0.52581(14) 0.0392(5) Uani 1 1 d . . .
H11 H 0.4138 0.6883 0.4965 0.047 Uiso 1 1 calc R . .
C12 C 0.5366(3) 0.68469(11) 0.56837(14) 0.0427(6) Uani 1 1 d . . .
H12 H 0.5515 0.7319 0.5684 0.051 Uiso 1 1 calc R . .
C13 C 0.5983(2) 0.64308(12) 0.61124(13) 0.0371(5) Uani 1 1 d . . .
C14 C 0.6881(3) 0.67166(14) 0.65770(17) 0.0539(8) Uani 1 1 d . . .
H14A H 0.6927 0.7207 0.6517 0.081 Uiso 1 1 calc R . .
H14B H 0.7629 0.6513 0.6477 0.081 Uiso 1 1 calc R . .
H14C H 0.6669 0.6615 0.7039 0.081 Uiso 1 1 calc R . .
C15 C 0.4716(4) 0.5445(2) 0.80522(16) 0.0882(15) Uani 1 1 d . . .
H15A H 0.5326 0.5528 0.8379 0.132 Uiso 1 1 calc R . .
H15B H 0.4438 0.4980 0.8099 0.132 Uiso 1 1 calc R . .
H15C H 0.4079 0.5759 0.8130 0.132 Uiso 1 1 calc R . .
C16 C 0.43375(19) 0.44757(11) 0.62188(12) 0.0264(5) Uani 1 1 d . . .
H16 H 0.4282 0.4734 0.6617 0.032 Uiso 1 1 calc R . .
C17 C 0.4101(2) 0.37796(11) 0.62365(11) 0.0267(4) Uani 1 1 d . . .
C18 C 0.3791(2) 0.33528(13) 0.67614(12) 0.0335(5) Uani 1 1 d . . .
H18 H 0.3669 0.3476 0.7214 0.040 Uiso 1 1 calc R . .
C19 C 0.3697(2) 0.27144(13) 0.64865(12) 0.0358(5) Uani 1 1 d . . .
H19 H 0.3501 0.2310 0.6715 0.043 Uiso 1 1 calc R . .
C20 C 0.3946(2) 0.27779(11) 0.58093(12) 0.0303(5) Uani 1 1 d . . .
H20 H 0.3937 0.2414 0.5501 0.036 Uiso 1 1 calc R . .
C21 C 0.3918(2) 0.32258(12) 0.25600(11) 0.0288(5) Uani 1 1 d . . .
C22 C 0.2792(2) 0.31137(13) 0.23416(12) 0.0355(5) Uani 1 1 d . . .
C23 C 0.2238(3) 0.35789(17) 0.19288(14) 0.0476(7) Uani 1 1 d . . .
H23 H 0.1470 0.3503 0.1786 0.057 Uiso 1 1 calc R . .
C24 C 0.2828(3) 0.41508(16) 0.17325(13) 0.0496(7) Uani 1 1 d . . .
H24 H 0.2456 0.4470 0.1452 0.060 Uiso 1 1 calc R . .
C25 C 0.3938(3) 0.42687(14) 0.19336(13) 0.0432(6) Uani 1 1 d . . .
H25 H 0.4327 0.4665 0.1790 0.052 Uiso 1 1 calc R . .
C26 C 0.4499(2) 0.38052(12) 0.23516(11) 0.0323(5) Uani 1 1 d . . .
C27 C 0.5705(2) 0.39486(13) 0.25763(14) 0.0383(6) Uani 1 1 d . . .
H27A H 0.6145 0.3527 0.2587 0.057 Uiso 1 1 calc R . .
H27B H 0.5689 0.4148 0.3024 0.057 Uiso 1 1 calc R . .
H27C H 0.6069 0.4265 0.2266 0.057 Uiso 1 1 calc R . .
C28 C 0.45294(19) 0.27024(11) 0.29748(11) 0.0259(4) Uani 1 1 d . . .
C29 C 0.4590(2) 0.27448(10) 0.36702(11) 0.0259(4) Uani 1 1 d . . .
C30 C 0.5250(2) 0.22857(10) 0.40303(11) 0.0295(4) Uani 1 1 d . . .
H30 H 0.5306 0.2326 0.4501 0.035 Uiso 1 1 calc R . .
C31 C 0.5825(2) 0.17711(12) 0.37041(13) 0.0363(5) Uani 1 1 d . . .
H31 H 0.6282 0.1461 0.3950 0.044 Uiso 1 1 calc R . .
C32 C 0.5732(2) 0.17094(12) 0.30209(14) 0.0363(5) Uani 1 1 d . . .
H32 H 0.6105 0.1345 0.2801 0.044 Uiso 1 1 calc R . .
C33 C 0.5102(2) 0.21724(11) 0.26507(12) 0.0316(5) Uani 1 1 d . . .
C34 C 0.5046(3) 0.21101(14) 0.18970(13) 0.0442(7) Uani 1 1 d . . .
H34A H 0.5491 0.1716 0.1754 0.066 Uiso 1 1 calc R . .
H34B H 0.5367 0.2518 0.1692 0.066 Uiso 1 1 calc R . .
H34C H 0.4243 0.2056 0.1758 0.066 Uiso 1 1 calc R . .
C35 C 0.1129(3) 0.2411(2) 0.2412(2) 0.0737(11) Uani 1 1 d . . .
H35A H 0.1020 0.2379 0.1929 0.111 Uiso 1 1 calc R . .
H35B H 0.0677 0.2789 0.2587 0.111 Uiso 1 1 calc R . .
H35C H 0.0875 0.1990 0.2623 0.111 Uiso 1 1 calc R . .
C36 C 0.2848(2) 0.32292(11) 0.40039(11) 0.0269(4) Uani 1 1 d . . .
H36 H 0.2488 0.2892 0.3739 0.032 Uiso 1 1 calc R . .
C37 C 0.2174(2) 0.36984(11) 0.43527(11) 0.0271(5) Uani 1 1 d . . .
C38 C 0.0976(2) 0.37593(13) 0.44139(12) 0.0333(5) Uani 1 1 d . . .
H38 H 0.0409 0.3476 0.4219 0.040 Uiso 1 1 calc R . .
C39 C 0.0790(2) 0.43174(13) 0.48184(14) 0.0380(6) Uani 1 1 d . . .
H39 H 0.0065 0.4493 0.4951 0.046 Uiso 1 1 calc R . .
C40 C 0.1865(2) 0.45715(12) 0.49929(12) 0.0337(5) Uani 1 1 d . . .
H40 H 0.1982 0.4954 0.5270 0.040 Uiso 1 1 calc R . .
C41 C 0.4032(3) 0.51091(13) 0.36039(13) 0.0416(6) Uani 1 1 d . . .
H41A H 0.4346 0.5129 0.3151 0.062 Uiso 1 1 calc R . .
H41B H 0.3792 0.5562 0.3744 0.062 Uiso 1 1 calc R . .
H41C H 0.3366 0.4806 0.3611 0.062 Uiso 1 1 calc R . .
C42 C 0.5917(2) 0.52863(12) 0.40270(14) 0.0402(6) Uani 1 1 d . . .
H42A H 0.5698 0.5752 0.4133 0.060 Uiso 1 1 calc R . .
H42B H 0.6242 0.5269 0.3577 0.060 Uiso 1 1 calc R . .
H42C H 0.6491 0.5129 0.4349 0.060 Uiso 1 1 calc R . .
C43 C 0.7158(2) 0.37480(14) 0.42407(14) 0.0379(6) Uani 1 1 d . . .
H43A H 0.7266 0.3297 0.4049 0.057 Uiso 1 1 calc R . .
H43B H 0.7900 0.3921 0.4398 0.057 Uiso 1 1 calc R . .
H43C H 0.6847 0.4052 0.3900 0.057 Uiso 1 1 calc R . .
C44 C 0.6857(2) 0.32834(13) 0.53178(14) 0.0373(5) Uani 1 1 d . . .
H44A H 0.7621 0.3454 0.5436 0.056 Uiso 1 1 calc R . .
H44B H 0.6924 0.2819 0.5154 0.056 Uiso 1 1 calc R . .
H44C H 0.6360 0.3291 0.5713 0.056 Uiso 1 1 calc R . .
C45 C 0.4937(6) 0.84438(19) 0.4673(2) 0.0926(17) Uani 1 1 d . . .
H45 H 0.4893 0.8348 0.4210 0.111 Uiso 1 1 calc R . .
C46 C 0.5948(7) 0.8617(2) 0.4954(2) 0.110(2) Uani 1 1 d . . .
H46 H 0.6612 0.8654 0.4680 0.131 Uiso 1 1 calc R . .
C47 C 0.6046(6) 0.8743(2) 0.5639(3) 0.0991(17) Uani 1 1 d . . .
H47 H 0.6765 0.8852 0.5836 0.119 Uiso 1 1 calc R . .
C48 C 0.5063(6) 0.87017(18) 0.6011(2) 0.0916(17) Uani 1 1 d . . .
H48 H 0.5113 0.8780 0.6477 0.110 Uiso 1 1 calc R . .
C49 C 0.4031(6) 0.8555(2) 0.5747(3) 0.1004(17) Uani 1 1 d . . .
H49 H 0.3363 0.8552 0.6020 0.120 Uiso 1 1 calc R . .
C50 C 0.3952(7) 0.8408(2) 0.5075(3) 0.124(2) Uani 1 1 d . . .
H50 H 0.3233 0.8282 0.4886 0.149 Uiso 1 1 calc R . .

loop_
_atom_site_aniso_label
_atom_site_aniso_U_11
_atom_site_aniso_U_22
_atom_site_aniso_U_33
_atom_site_aniso_U_23
_atom_site_aniso_U_13
_atom_site_aniso_U_12
Zr1 0.02673(9) 0.01784(8) 0.02398(9) 0.00122(8) 0.00198(9) 0.00153(8)
O1 0.0564(12) 0.0432(10) 0.0277(8) -0.0025(7) 0.0007(8) 0.0146(9)
O2 0.0331(9) 0.0533(11) 0.0414(10) -0.0108(9) 0.0000(8) -0.0092(8)
N1 0.0301(9) 0.0200(8) 0.0279(9) -0.0001(7) 0.0009(9) 0.0014(8)
N2 0.0286(9) 0.0217(9) 0.0270(10) 0.0035(7) 0.0013(8) 0.0007(7)
N3 0.0271(9) 0.0213(8) 0.0248(9) 0.0013(7) 0.0024(7) 0.0007(7)
N4 0.0269(8) 0.0272(9) 0.0272(9) 0.0041(8) 0.0028(8) 0.0044(7)
N5 0.0428(12) 0.0218(8) 0.0307(10) 0.0037(7) 0.0077(8) 0.0014(8)
N6 0.0283(9) 0.0256(9) 0.0332(10) -0.0005(8) 0.0004(9) 0.0051(7)
C1 0.0356(12) 0.0207(10) 0.0378(13) -0.0043(9) -0.0067(10) 0.0004(9)
C2 0.0423(13) 0.0271(11) 0.0363(13) -0.0042(10) -0.0073(11) 0.0042(10)
C3 0.0569(17) 0.0354(13) 0.0395(15) 0.0015(11) -0.0157(13) -0.0005(12)
C4 0.0548(17) 0.0291(12) 0.0616(19) -0.0042(12) -0.0261(15) 0.0056(12)
C5 0.0374(13) 0.0300(13) 0.068(2) -0.0165(13) -0.0184(13) 0.0049(10)
C6 0.0317(12) 0.0293(12) 0.0486(15) -0.0103(11) -0.0065(11) -0.0027(10)
C7 0.0363(14) 0.0482(16) 0.0620(19) -0.0148(14) 0.0066(13) 0.0009(12)
C8 0.0351(12) 0.0207(9) 0.0263(10) -0.0008(8) 0.0056(9) 0.0042(8)
C9 0.0381(12) 0.0184(10) 0.0307(12) -0.0020(8) 0.0042(10) 0.0017(8)
C10 0.0425(11) 0.0231(9) 0.0295(10) 0.0005(11) -0.0003(10) 0.0061(9)
C11 0.0569(15) 0.0229(10) 0.0377(12) 0.0048(10) -0.0009(14) 0.0065(10)
C12 0.0608(16) 0.0176(9) 0.0496(15) 0.0024(10) 0.0008(15) -0.0027(12)
C13 0.0466(14) 0.0221(11) 0.0425(14) -0.0049(10) 0.0016(12) -0.0032(10)
C14 0.067(2) 0.0264(13) 0.069(2) -0.0084(13) -0.0179(17) -0.0065(13)
C15 0.106(3) 0.124(4) 0.0352(16) 0.0140(19) 0.022(2) 0.060(3)
C16 0.0273(11) 0.0252(10) 0.0268(11) -0.0019(9) 0.0020(8) 0.0021(8)
C17 0.0268(10) 0.0279(10) 0.0253(11) 0.0017(9) 0.0001(9) -0.0004(9)
C18 0.0376(13) 0.0363(13) 0.0265(12) 0.0062(10) -0.0012(10) -0.0113(10)
C19 0.0416(13) 0.0314(12) 0.0344(13) 0.0121(10) -0.0037(11) -0.0120(10)
C20 0.0308(11) 0.0232(10) 0.0371(13) 0.0034(9) -0.0026(10) -0.0035(9)
C21 0.0324(11) 0.0307(11) 0.0233(11) -0.0029(9) 0.0008(9) 0.0037(9)
C22 0.0343(12) 0.0421(14) 0.0299(12) -0.0080(10) 0.0008(10) 0.0031(11)
C23 0.0431(15) 0.0659(19) 0.0338(14) -0.0114(13) -0.0089(12) 0.0179(14)
C24 0.0671(19) 0.0477(17) 0.0340(13) 0.0005(13) -0.0050(13) 0.0227(15)
C25 0.0621(18) 0.0389(14) 0.0287(12) 0.0031(10) 0.0047(12) 0.0111(12)
C26 0.0441(14) 0.0286(10) 0.0243(11) -0.0003(9) 0.0064(10) 0.0043(10)
C27 0.0411(13) 0.0313(13) 0.0423(14) 0.0037(10) 0.0075(11) -0.0056(10)
C28 0.0259(10) 0.0235(9) 0.0284(11) -0.0007(8) 0.0013(9) -0.0020(8)
C29 0.0263(10) 0.0195(9) 0.0319(11) -0.0014(8) 0.0025(9) -0.0017(9)
C30 0.0357(11) 0.0240(9) 0.0289(11) 0.0021(8) 0.0019(10) 0.0011(10)
C31 0.0406(13) 0.0227(10) 0.0456(15) 0.0043(10) 0.0037(11) 0.0056(10)
C32 0.0382(12) 0.0231(11) 0.0475(15) -0.0051(10) 0.0079(11) 0.0047(9)
C33 0.0339(12) 0.0252(10) 0.0356(12) -0.0042(9) 0.0043(10) -0.0033(9)
C34 0.0589(19) 0.0375(13) 0.0362(13) -0.0115(11) 0.0079(12) 0.0058(12)
C35 0.0328(15) 0.079(3) 0.109(3) -0.029(2) -0.0059(18) -0.0130(16)
C36 0.0317(11) 0.0240(10) 0.0251(11) 0.0049(8) -0.0003(9) -0.0033(9)
C37 0.0287(11) 0.0271(11) 0.0256(11) 0.0046(9) 0.0019(9) 0.0010(9)
C38 0.0267(11) 0.0397(13) 0.0334(12) 0.0060(10) 0.0027(10) -0.0009(10)
C39 0.0281(10) 0.0454(13) 0.0406(14) 0.0061(11) 0.0084(11) 0.0098(10)
C40 0.0385(13) 0.0288(11) 0.0337(12) 0.0028(9) 0.0069(10) 0.0091(10)
C41 0.0574(17) 0.0319(12) 0.0354(14) 0.0112(10) 0.0017(12) 0.0050(12)
C42 0.0483(15) 0.0274(12) 0.0449(15) 0.0061(10) 0.0137(13) -0.0036(11)
C43 0.0345(12) 0.0399(13) 0.0393(14) 0.0002(11) 0.0078(11) 0.0095(11)
C44 0.0337(11) 0.0368(12) 0.0414(14) 0.0033(12) -0.0058(12) 0.0031(9)
C45 0.172(6) 0.047(2) 0.058(2) 0.0117(18) 0.008(3) 0.001(3)
C46 0.208(7) 0.057(3) 0.064(3) 0.009(2) 0.014(3) -0.049(3)
C47 0.152(5) 0.053(2) 0.093(3) -0.005(2) 0.013(3) -0.054(3)
C48 0.162(6) 0.0356(17) 0.078(3) -0.0047(17) 0.033(3) -0.001(2)
C49 0.140(5) 0.066(3) 0.095(4) 0.001(3) -0.010(4) 0.039(3)
C50 0.178(6) 0.058(3) 0.137(5) 0.027(3) -0.039(5) 0.047(3)

loop_
_atom_type_symbol
_atom_type_description
_atom_type_scat_dispersion_real
_atom_type_scat_dispersion_imag
_atom_type_scat_source
C C 0.0033 0.0016 'International Tables Vol C Tables 4.2.6.8 and 6.1.1.4'
H H 0.0000 0.0000 'International Tables Vol C Tables 4.2.6.8 and 6.1.1.4'
N N 0.0061 0.0033 'International Tables Vol C Tables 4.2.6.8 and 6.1.1.4'
O O 0.0106 0.0060 'International Tables Vol C Tables 4.2.6.8 and 6.1.1.4'
Zr Zr -2.9673 0.5597 'International Tables Vol C Tables 4.2.6.8 and 6.1.1.4'

loop_
_geom_angle_atom_site_label_1
_geom_angle_atom_site_label_2
_geom_angle_atom_site_label_3
_geom_angle
_geom_angle_site_symmetry_1
_geom_angle_site_symmetry_3
_geom_angle_publ_flag
N5 Zr1 N6 101.20(8) . . ?
N5 Zr1 N3 100.14(7) . . ?
N6 Zr1 N3 97.18(7) . . ?
N5 Zr1 N4 91.74(7) . . ?
N6 Zr1 N4 164.85(7) . . ?
N3 Zr1 N4 72.57(7) . . ?
N5 Zr1 N1 95.17(7) . . ?
N6 Zr1 N1 101.05(8) . . ?
N3 Zr1 N1 153.39(7) . . ?
N4 Zr1 N1 85.41(7) . . ?
N5 Zr1 N2 165.13(7) . . ?
N6 Zr1 N2 89.01(7) . . ?
N3 Zr1 N2 89.14(7) . . ?
N4 Zr1 N2 79.90(7) . . ?
N1 Zr1 N2 72.07(6) . . ?
C2 O1 C15 117.6(2) . . ?
C22 O2 C35 117.5(3) . . ?
C16 N1 C8 117.68(18) . . ?
C16 N1 Zr1 115.44(14) . . ?
C8 N1 Zr1 126.86(14) . . ?
C20 N2 C17 105.30(19) . . ?
C20 N2 Zr1 140.93(17) . . ?
C17 N2 Zr1 113.76(14) . . ?
C36 N3 C29 116.02(19) . . ?
C36 N3 Zr1 115.20(15) . . ?
C29 N3 Zr1 128.71(14) . . ?
C40 N4 C37 105.22(19) . . ?
C40 N4 Zr1 141.34(17) . . ?
C37 N4 Zr1 113.07(14) . . ?
C42 N5 C41 109.6(2) . . ?
C42 N5 Zr1 124.37(17) . . ?
C41 N5 Zr1 125.65(17) . . ?
C44 N6 C43 109.07(19) . . ?
C44 N6 Zr1 128.32(16) . . ?
C43 N6 Zr1 121.83(16) . . ?
C6 C1 C2 118.7(2) . . ?
C6 C1 C9 121.5(2) . . ?
C2 C1 C9 119.8(2) . . ?
O1 C2 C3 124.2(2) . . ?
O1 C2 C1 114.0(2) . . ?
C3 C2 C1 121.7(3) . . ?
C2 C3 C4 119.1(3) . . ?
C2 C3 H3 120.5 . . ?
C4 C3 H3 120.5 . . ?
C5 C4 C3 120.4(3) . . ?
C5 C4 H4 119.8 . . ?
C3 C4 H4 119.8 . . ?
C4 C5 C6 120.7(3) . . ?
C4 C5 H5 119.7 . . ?
C6 C5 H5 119.7 . . ?
C1 C6 C5 119.3(3) . . ?
C1 C6 C7 121.2(2) . . ?
C5 C6 C7 119.5(3) . . ?
C6 C7 H7A 109.5 . . ?
C6 C7 H7B 109.5 . . ?
H7A C7 H7B 109.5 . . ?
C6 C7 H7C 109.5 . . ?
H7A C7 H7C 109.5 . . ?
H7B C7 H7C 109.5 . . ?
C10 C8 C9 121.0(2) . . ?
C10 C8 N1 117.4(2) . . ?
C9 C8 N1 121.63(19) . . ?
C8 C9 C13 118.5(2) . . ?
C8 C9 C1 120.90(19) . . ?
C13 C9 C1 120.6(2) . . ?
C11 C10 C8 120.0(2) . . ?
C11 C10 H10 120.0 . . ?
C8 C10 H10 120.0 . . ?
C12 C11 C10 119.8(2) . . ?
C12 C11 H11 120.1 . . ?
C10 C11 H11 120.1 . . ?
C11 C12 C13 121.5(2) . . ?
C11 C12 H12 119.3 . . ?
C13 C12 H12 119.3 . . ?
C12 C13 C9 119.3(2) . . ?
C12 C13 C14 121.1(2) . . ?
C9 C13 C14 119.6(2) . . ?
C13 C14 H14A 109.5 . . ?
C13 C14 H14B 109.5 . . ?
H14A C14 H14B 109.5 . . ?
C13 C14 H14C 109.5 . . ?
H14A C14 H14C 109.5 . . ?
H14B C14 H14C 109.5 . . ?
O1 C15 H15A 109.5 . . ?
O1 C15 H15B 109.5 . . ?
H15A C15 H15B 109.5 . . ?
O1 C15 H15C 109.5 . . ?
H15A C15 H15C 109.5 . . ?
H15B C15 H15C 109.5 . . ?
N1 C16 C17 120.8(2) . . ?
N1 C16 H16 119.6 . . ?
C17 C16 H16 119.6 . . ?
N2 C17 C18 110.6(2) . . ?
N2 C17 C16 117.9(2) . . ?
C18 C17 C16 131.5(2) . . ?
C19 C18 C17 105.8(2) . . ?
C19 C18 H18 127.1 . . ?
C17 C18 H18 127.1 . . ?
C18 C19 C20 106.8(2) . . ?
C18 C19 H19 126.6 . . ?
C20 C19 H19 126.6 . . ?
N2 C20 C19 111.4(2) . . ?
N2 C20 H20 124.3 . . ?
C19 C20 H20 124.3 . . ?
C26 C21 C22 119.3(2) . . ?
C26 C21 C28 120.2(2) . . ?
C22 C21 C28 120.3(2) . . ?
O2 C22 C23 124.3(3) . . ?
O2 C22 C21 114.9(2) . . ?
C23 C22 C21 120.9(3) . . ?
C24 C23 C22 118.8(3) . . ?
C24 C23 H23 120.6 . . ?
C22 C23 H23 120.6 . . ?
C25 C24 C23 121.5(3) . . ?
C25 C24 H24 119.3 . . ?
C23 C24 H24 119.3 . . ?
C24 C25 C26 120.1(3) . . ?
C24 C25 H25 119.9 . . ?
C26 C25 H25 119.9 . . ?
C21 C26 C25 119.4(2) . . ?
C21 C26 C27 121.2(2) . . ?
C25 C26 C27 119.4(2) . . ?
C26 C27 H27A 109.5 . . ?
C26 C27 H27B 109.5 . . ?
H27A C27 H27B 109.5 . . ?
C26 C27 H27C 109.5 . . ?
H27A C27 H27C 109.5 . . ?
H27B C27 H27C 109.5 . . ?
C29 C28 C33 118.9(2) . . ?
C29 C28 C21 122.19(19) . . ?
C33 C28 C21 118.9(2) . . ?
C30 C29 C28 120.4(2) . . ?
C30 C29 N3 117.55(19) . . ?
C28 C29 N3 122.07(19) . . ?
C31 C30 C29 120.2(2) . . ?
C31 C30 H30 119.9 . . ?
C29 C30 H30 119.9 . . ?
C32 C31 C30 119.8(2) . . ?
C32 C31 H31 120.1 . . ?
C30 C31 H31 120.1 . . ?
C31 C32 C33 120.9(2) . . ?
C31 C32 H32 119.5 . . ?
C33 C32 H32 119.5 . . ?
C32 C33 C28 119.8(2) . . ?
C32 C33 C34 120.1(2) . . ?
C28 C33 C34 120.1(2) . . ?
C33 C34 H34A 109.5 . . ?
C33 C34 H34B 109.5 . . ?
H34A C34 H34B 109.5 . . ?
C33 C34 H34C 109.5 . . ?
H34A C34 H34C 109.5 . . ?
H34B C34 H34C 109.5 . . ?
O2 C35 H35A 109.5 . . ?
O2 C35 H35B 109.5 . . ?
H35A C35 H35B 109.5 . . ?
O2 C35 H35C 109.5 . . ?
H35A C35 H35C 109.5 . . ?
H35B C35 H35C 109.5 . . ?
N3 C36 C37 120.2(2) . . ?
N3 C36 H36 119.9 . . ?
C37 C36 H36 119.9 . . ?
N4 C37 C36 118.6(2) . . ?
N4 C37 C38 110.4(2) . . ?
C36 C37 C38 130.9(2) . . ?
C39 C38 C37 105.9(2) . . ?
C39 C38 H38 127.0 . . ?
C37 C38 H38 127.0 . . ?
C38 C39 C40 107.1(2) . . ?
C38 C39 H39 126.4 . . ?
C40 C39 H39 126.4 . . ?
N4 C40 C39 111.3(2) . . ?
N4 C40 H40 124.4 . . ?
C39 C40 H40 124.4 . . ?
N5 C41 H41A 109.5 . . ?
N5 C41 H41B 109.5 . . ?
H41A C41 H41B 109.5 . . ?
N5 C41 H41C 109.5 . . ?
H41A C41 H41C 109.5 . . ?
H41B C41 H41C 109.5 . . ?
N5 C42 H42A 109.5 . . ?
N5 C42 H42B 109.5 . . ?
H42A C42 H42B 109.5 . . ?
N5 C42 H42C 109.5 . . ?
H42A C42 H42C 109.5 . . ?
H42B C42 H42C 109.5 . . ?
N6 C43 H43A 109.5 . . ?
N6 C43 H43B 109.5 . . ?
H43A C43 H43B 109.5 . . ?
N6 C43 H43C 109.5 . . ?
H43A C43 H43C 109.5 . . ?
H43B C43 H43C 109.5 . . ?
N6 C44 H44A 109.5 . . ?
N6 C44 H44B 109.5 . . ?
H44A C44 H44B 109.5 . . ?
N6 C44 H44C 109.5 . . ?
H44A C44 H44C 109.5 . . ?
H44B C44 H44C 109.5 . . ?
C46 C45 C50 119.0(5) . . ?
C46 C45 H45 120.5 . . ?
C50 C45 H45 120.5 . . ?
C45 C46 C47 121.8(6) . . ?
C45 C46 H46 119.1 . . ?
C47 C46 H46 119.1 . . ?
C48 C47 C46 117.1(6) . . ?
C48 C47 H47 121.4 . . ?
C46 C47 H47 121.4 . . ?
C49 C48 C47 123.1(5) . . ?
C49 C48 H48 118.5 . . ?
C47 C48 H48 118.5 . . ?
C48 C49 C50 119.3(7) . . ?
C48 C49 H49 120.4 . . ?
C50 C49 H49 120.4 . . ?
C49 C50 C45 119.7(7) . . ?
C49 C50 H50 120.2 . . ?
C45 C50 H50 120.2 . . ?

loop_
_geom_bond_atom_site_label_1
_geom_bond_atom_site_label_2
_geom_bond_distance
_geom_bond_site_symmetry_2
_geom_bond_publ_flag
Zr1 N5 2.0631(18) . ?
Zr1 N6 2.0719(18) . ?
Zr1 N3 2.3073(19) . ?
Zr1 N4 2.3079(17) . ?
Zr1 N1 2.3089(17) . ?
Zr1 N2 2.3239(19) . ?
O1 C2 1.377(3) . ?
O1 C15 1.412(4) . ?
O2 C22 1.372(3) . ?
O2 C35 1.420(3) . ?
N1 C16 1.309(3) . ?
N1 C8 1.435(3) . ?
N2 C20 1.345(3) . ?
N2 C17 1.383(3) . ?
N3 C36 1.312(3) . ?
N3 C29 1.445(3) . ?
N4 C40 1.358(3) . ?
N4 C37 1.391(3) . ?
N5 C42 1.449(3) . ?
N5 C41 1.460(3) . ?
N6 C44 1.457(3) . ?
N6 C43 1.458(3) . ?
C1 C6 1.396(4) . ?
C1 C2 1.399(4) . ?
C1 C9 1.505(3) . ?
C2 C3 1.378(4) . ?
C3 C4 1.386(4) . ?
C3 H3 0.9500 . ?
C4 C5 1.380(5) . ?
C4 H4 0.9500 . ?
C5 C6 1.399(4) . ?
C5 H5 0.9500 . ?
C6 C7 1.506(4) . ?
C7 H7A 0.9800 . ?
C7 H7B 0.9800 . ?
C7 H7C 0.9800 . ?
C8 C10 1.389(3) . ?
C8 C9 1.402(3) . ?
C9 C13 1.412(3) . ?
C10 C11 1.385(3) . ?
C10 H10 0.9500 . ?
C11 C12 1.379(4) . ?
C11 H11 0.9500 . ?
C12 C13 1.390(4) . ?
C12 H12 0.9500 . ?
C13 C14 1.510(4) . ?
C14 H14A 0.9800 . ?
C14 H14B 0.9800 . ?
C14 H14C 0.9800 . ?
C15 H15A 0.9800 . ?
C15 H15B 0.9800 . ?
C15 H15C 0.9800 . ?
C16 C17 1.406(3) . ?
C16 H16 0.9500 . ?
C17 C18 1.398(3) . ?
C18 C19 1.384(4) . ?
C18 H18 0.9500 . ?
C19 C20 1.394(4) . ?
C19 H19 0.9500 . ?
C20 H20 0.9500 . ?
C21 C26 1.396(3) . ?
C21 C22 1.399(3) . ?
C21 C28 1.507(3) . ?
C22 C23 1.396(4) . ?
C23 C24 1.381(5) . ?
C23 H23 0.9500 . ?
C24 C25 1.372(4) . ?
C24 H24 0.9500 . ?
C25 C26 1.405(4) . ?
C25 H25 0.9500 . ?
C26 C27 1.500(4) . ?
C27 H27A 0.9800 . ?
C27 H27B 0.9800 . ?
C27 H27C 0.9800 . ?
C28 C29 1.399(3) . ?
C28 C33 1.403(3) . ?
C29 C30 1.392(3) . ?
C30 C31 1.383(3) . ?
C30 H30 0.9500 . ?
C31 C32 1.380(4) . ?
C31 H31 0.9500 . ?
C32 C33 1.389(4) . ?
C32 H32 0.9500 . ?
C33 C34 1.518(3) . ?
C34 H34A 0.9800 . ?
C34 H34B 0.9800 . ?
C34 H34C 0.9800 . ?
C35 H35A 0.9800 . ?
C35 H35B 0.9800 . ?
C35 H35C 0.9800 . ?
C36 C37 1.403(3) . ?
C36 H36 0.9500 . ?
C37 C38 1.403(3) . ?
C38 C39 1.388(4) . ?
C38 H38 0.9500 . ?
C39 C40 1.392(4) . ?
C39 H39 0.9500 . ?
C40 H40 0.9500 . ?
C41 H41A 0.9800 . ?
C41 H41B 0.9800 . ?
C41 H41C 0.9800 . ?
C42 H42A 0.9800 . ?
C42 H42B 0.9800 . ?
C42 H42C 0.9800 . ?
C43 H43A 0.9800 . ?
C43 H43B 0.9800 . ?
C43 H43C 0.9800 . ?
C44 H44A 0.9800 . ?
C44 H44B 0.9800 . ?
C44 H44C 0.9800 . ?
C45 C46 1.348(8) . ?
C45 C50 1.403(8) . ?
C45 H45 0.9500 . ?
C46 C47 1.400(6) . ?
C46 H46 0.9500 . ?
C47 C48 1.367(7) . ?
C47 H47 0.9500 . ?
C48 C49 1.344(8) . ?
C48 H48 0.9500 . ?
C49 C50 1.382(8) . ?
C49 H49 0.9500 . ?
C50 H50 0.9500 . ?

loop_
_geom_torsion_atom_site_label_1
_geom_torsion_atom_site_label_2
_geom_torsion_atom_site_label_3
_geom_torsion_atom_site_label_4
_geom_torsion
_geom_torsion_site_symmetry_1
_geom_torsion_site_symmetry_2
_geom_torsion_site_symmetry_3
_geom_torsion_site_symmetry_4
_geom_torsion_publ_flag
N5 Zr1 N1 C16 170.71(17) . . . . ?
N6 Zr1 N1 C16 -86.79(17) . . . . ?
N3 Zr1 N1 C16 45.6(2) . . . . ?
N4 Zr1 N1 C16 79.37(17) . . . . ?
N2 Zr1 N1 C16 -1.48(17) . . . . ?
N5 Zr1 N1 C8 -10.73(19) . . . . ?
N6 Zr1 N1 C8 91.77(19) . . . . ?
N3 Zr1 N1 C8 -135.86(18) . . . . ?
N4 Zr1 N1 C8 -102.07(19) . . . . ?
N2 Zr1 N1 C8 177.1(2) . . . . ?
N5 Zr1 N2 C20 148.4(3) . . . . ?
N6 Zr1 N2 C20 -77.8(3) . . . . ?
N3 Zr1 N2 C20 19.4(3) . . . . ?
N4 Zr1 N2 C20 91.8(3) . . . . ?
N1 Zr1 N2 C20 -179.7(3) . . . . ?
N5 Zr1 N2 C17 -30.2(4) . . . . ?
N6 Zr1 N2 C17 103.62(16) . . . . ?
N3 Zr1 N2 C17 -159.19(16) . . . . ?
N4 Zr1 N2 C17 -86.74(16) . . . . ?
N1 Zr1 N2 C17 1.67(15) . . . . ?
N5 Zr1 N3 C36 -92.26(16) . . . . ?
N6 Zr1 N3 C36 164.94(16) . . . . ?
N4 Zr1 N3 C36 -3.62(15) . . . . ?
N1 Zr1 N3 C36 31.9(2) . . . . ?
N2 Zr1 N3 C36 76.05(16) . . . . ?
N5 Zr1 N3 C29 90.93(17) . . . . ?
N6 Zr1 N3 C29 -11.87(18) . . . . ?
N4 Zr1 N3 C29 179.57(18) . . . . ?
N1 Zr1 N3 C29 -144.91(16) . . . . ?
N2 Zr1 N3 C29 -100.76(17) . . . . ?
N5 Zr1 N4 C40 -83.7(2) . . . . ?
N6 Zr1 N4 C40 127.4(3) . . . . ?
N3 Zr1 N4 C40 176.2(3) . . . . ?
N1 Zr1 N4 C40 11.3(2) . . . . ?
N2 Zr1 N4 C40 83.9(2) . . . . ?
N5 Zr1 N4 C37 104.72(15) . . . . ?
N6 Zr1 N4 C37 -44.2(4) . . . . ?
N3 Zr1 N4 C37 4.64(14) . . . . ?
N1 Zr1 N4 C37 -160.23(15) . . . . ?
N2 Zr1 N4 C37 -87.65(15) . . . . ?
N6 Zr1 N5 C42 -36.6(2) . . . . ?
N3 Zr1 N5 C42 -136.04(18) . . . . ?
N4 Zr1 N5 C42 151.35(19) . . . . ?
N1 Zr1 N5 C42 65.81(19) . . . . ?
N2 Zr1 N5 C42 96.1(3) . . . . ?
N6 Zr1 N5 C41 151.46(19) . . . . ?
N3 Zr1 N5 C41 52.0(2) . . . . ?
N4 Zr1 N5 C41 -20.6(2) . . . . ?
N1 Zr1 N5 C41 -106.2(2) . . . . ?
N2 Zr1 N5 C41 -75.9(4) . . . . ?
N5 Zr1 N6 C44 161.57(19) . . . . ?
N3 Zr1 N6 C44 -96.6(2) . . . . ?
N4 Zr1 N6 C44 -50.2(4) . . . . ?
N1 Zr1 N6 C44 64.0(2) . . . . ?
N2 Zr1 N6 C44 -7.55(19) . . . . ?
N5 Zr1 N6 C43 -29.69(19) . . . . ?
N3 Zr1 N6 C43 72.18(18) . . . . ?
N4 Zr1 N6 C43 118.6(3) . . . . ?
N1 Zr1 N6 C43 -127.30(18) . . . . ?
N2 Zr1 N6 C43 161.19(18) . . . . ?
C15 O1 C2 C3 -0.8(4) . . . . ?
C15 O1 C2 C1 176.5(3) . . . . ?
C6 C1 C2 O1 179.4(2) . . . . ?
C9 C1 C2 O1 -1.6(3) . . . . ?
C6 C1 C2 C3 -3.1(4) . . . . ?
C9 C1 C2 C3 175.8(2) . . . . ?
O1 C2 C3 C4 177.5(2) . . . . ?
C1 C2 C3 C4 0.3(4) . . . . ?
C2 C3 C4 C5 1.9(4) . . . . ?
C3 C4 C5 C6 -1.2(4) . . . . ?
C2 C1 C6 C5 3.7(3) . . . . ?
C9 C1 C6 C5 -175.2(2) . . . . ?
C2 C1 C6 C7 -177.0(2) . . . . ?
C9 C1 C6 C7 4.1(4) . . . . ?
C4 C5 C6 C1 -1.6(4) . . . . ?
C4 C5 C6 C7 179.1(2) . . . . ?
C16 N1 C8 C10 -125.3(2) . . . . ?
Zr1 N1 C8 C10 56.1(3) . . . . ?
C16 N1 C8 C9 56.3(3) . . . . ?
Zr1 N1 C8 C9 -122.2(2) . . . . ?
C10 C8 C9 C13 1.7(3) . . . . ?
N1 C8 C9 C13 -179.9(2) . . . . ?
C10 C8 C9 C1 -177.6(2) . . . . ?
N1 C8 C9 C1 0.7(3) . . . . ?
C6 C1 C9 C8 83.2(3) . . . . ?
C2 C1 C9 C8 -95.7(3) . . . . ?
C6 C1 C9 C13 -96.2(3) . . . . ?
C2 C1 C9 C13 84.9(3) . . . . ?
C9 C8 C10 C11 -1.1(4) . . . . ?
N1 C8 C10 C11 -179.5(2) . . . . ?
C8 C10 C11 C12 -0.2(4) . . . . ?
C10 C11 C12 C13 0.8(4) . . . . ?
C11 C12 C13 C9 -0.1(4) . . . . ?
C11 C12 C13 C14 -179.9(3) . . . . ?
C8 C9 C13 C12 -1.2(4) . . . . ?
C1 C9 C13 C12 178.2(2) . . . . ?
C8 C9 C13 C14 178.7(3) . . . . ?
C1 C9 C13 C14 -2.0(4) . . . . ?
C8 N1 C16 C17 -177.6(2) . . . . ?
Zr1 N1 C16 C17 1.1(3) . . . . ?
C20 N2 C17 C18 0.4(3) . . . . ?
Zr1 N2 C17 C18 179.45(16) . . . . ?
C20 N2 C17 C16 179.2(2) . . . . ?
Zr1 N2 C17 C16 -1.8(3) . . . . ?
N1 C16 C17 N2 0.5(3) . . . . ?
N1 C16 C17 C18 178.9(2) . . . . ?
N2 C17 C18 C19 0.0(3) . . . . ?
C16 C17 C18 C19 -178.6(3) . . . . ?
C17 C18 C19 C20 -0.3(3) . . . . ?
C17 N2 C20 C19 -0.6(3) . . . . ?
Zr1 N2 C20 C19 -179.26(19) . . . . ?
C18 C19 C20 N2 0.6(3) . . . . ?
C35 O2 C22 C23 -8.2(4) . . . . ?
C35 O2 C22 C21 173.0(3) . . . . ?
C26 C21 C22 O2 177.7(2) . . . . ?
C28 C21 C22 O2 2.1(3) . . . . ?
C26 C21 C22 C23 -1.1(4) . . . . ?
C28 C21 C22 C23 -176.7(2) . . . . ?
O2 C22 C23 C24 -178.0(2) . . . . ?
C21 C22 C23 C24 0.7(4) . . . . ?
C22 C23 C24 C25 0.0(4) . . . . ?
C23 C24 C25 C26 -0.4(4) . . . . ?
C22 C21 C26 C25 0.8(3) . . . . ?
C28 C21 C26 C25 176.4(2) . . . . ?
C22 C21 C26 C27 179.6(2) . . . . ?
C28 C21 C26 C27 -4.8(3) . . . . ?
C24 C25 C26 C21 -0.1(4) . . . . ?
C24 C25 C26 C27 -178.9(2) . . . . ?
C26 C21 C28 C29 86.6(3) . . . . ?
C22 C21 C28 C29 -97.8(3) . . . . ?
C26 C21 C28 C33 -90.3(3) . . . . ?
C22 C21 C28 C33 85.2(3) . . . . ?
C33 C28 C29 C30 2.9(3) . . . . ?
C21 C28 C29 C30 -174.1(2) . . . . ?
C33 C28 C29 N3 -176.6(2) . . . . ?
C21 C28 C29 N3 6.4(3) . . . . ?
C36 N3 C29 C30 -116.2(2) . . . . ?
Zr1 N3 C29 C30 60.5(3) . . . . ?
C36 N3 C29 C28 63.3(3) . . . . ?
Zr1 N3 C29 C28 -119.9(2) . . . . ?
C28 C29 C30 C31 -1.9(4) . . . . ?
N3 C29 C30 C31 177.6(2) . . . . ?
C29 C30 C31 C32 -0.7(4) . . . . ?
C30 C31 C32 C33 2.4(4) . . . . ?
C31 C32 C33 C28 -1.4(4) . . . . ?
C31 C32 C33 C34 177.8(2) . . . . ?
C29 C28 C33 C32 -1.2(3) . . . . ?
C21 C28 C33 C32 175.9(2) . . . . ?
C29 C28 C33 C34 179.6(2) . . . . ?
C21 C28 C33 C34 -3.4(3) . . . . ?
C29 N3 C36 C37 179.34(19) . . . . ?
Zr1 N3 C36 C37 2.1(3) . . . . ?
C40 N4 C37 C36 180.0(2) . . . . ?
Zr1 N4 C37 C36 -5.5(2) . . . . ?
C40 N4 C37 C38 -0.5(3) . . . . ?
Zr1 N4 C37 C38 174.09(15) . . . . ?
N3 C36 C37 N4 2.4(3) . . . . ?
N3 C36 C37 C38 -177.1(2) . . . . ?
N4 C37 C38 C39 0.6(3) . . . . ?
C36 C37 C38 C39 -179.9(2) . . . . ?
C37 C38 C39 C40 -0.5(3) . . . . ?
C37 N4 C40 C39 0.1(3) . . . . ?
Zr1 N4 C40 C39 -171.82(19) . . . . ?
C38 C39 C40 N4 0.2(3) . . . . ?
C50 C45 C46 C47 1.8(7) . . . . ?
C45 C46 C47 C48 -1.8(7) . . . . ?
C46 C47 C48 C49 -0.7(7) . . . . ?
C47 C48 C49 C50 3.0(7) . . . . ?
C48 C49 C50 C45 -2.9(7) . . . . ?
C46 C45 C50 C49 0.6(7) . . . . ?
